data_4120739
loop_
_publ_author_name
'Andrew J. Lewis'
'Patrick J. Carroll'
'Eric J. Schelter'

_publ_section_title
;
 Stable Uranium(VI) Methyl and Acetylide Complexes and the Elucidation of
 an Inverse Trans Influence Ligand Series
;
_journal_name_full 'Journal of the American Chemical Society'
_journal_page_first 13185
_journal_page_last 13192
_journal_paper_doi 10.1021/ja406610r
_journal_volume 135
_journal_year 2013
_chemical_formula_sum 'C19 H57 N3 O Si6 U'
_chemical_formula_weight 750.25
_space_group_IT_number 19
_symmetry_cell_setting orthorhombic
_symmetry_Int_Tables_number 19
_symmetry_space_group_name_Hall 'P 2ac 2ab'
_symmetry_space_group_name_H-M 'P 21 21 21'
_atom_sites_solution_hydrogens geom
_atom_sites_solution_primary direct
_audit_creation_method SHELXL-97
_cell_angle_alpha 90.00
_cell_angle_beta 90.00
_cell_angle_gamma 90.00
_cell_formula_units_Z 4
_cell_length_a 11.8834(13)
_cell_length_b 12.5642(13)
_cell_length_c 22.928(2)
_cell_measurement_temperature 143(1)
_cell_volume 3423.3(6)
_computing_data_collection 'Bruker APEX2'
_computing_data_reduction 'Bruker SAINT'
_computing_structure_refinement 'SHELXL-97 (Sheldrick, 2008)'
_computing_structure_solution 'SHELXS-97 (Sheldrick, 2008)'
_diffrn_ambient_temperature 143(1)
_diffrn_measured_fraction_theta_full 0.999
_diffrn_measured_fraction_theta_max 0.999
_diffrn_measurement_device 'CCD Area Detector'
_diffrn_measurement_device_type 'Bruker APEXII'
_diffrn_measurement_method 'phi and omega scans'
_diffrn_radiation_monochromator graphite
_diffrn_radiation_source 'sealed tube'
_diffrn_radiation_type MoK\a
_diffrn_radiation_wavelength 0.71073
_diffrn_reflns_av_R_equivalents 0.0285
_diffrn_reflns_av_sigmaI/netI 0.0172
_diffrn_reflns_limit_h_max 15
_diffrn_reflns_limit_h_min -15
_diffrn_reflns_limit_k_max 16
_diffrn_reflns_limit_k_min -15
_diffrn_reflns_limit_l_max 29
_diffrn_reflns_limit_l_min -29
_diffrn_reflns_number 67249
_diffrn_reflns_theta_full 27.54
_diffrn_reflns_theta_max 27.54
_diffrn_reflns_theta_min 1.85
_exptl_absorpt_coefficient_mu 4.967
_exptl_absorpt_correction_T_max 0.7456
_exptl_absorpt_correction_T_min 0.5462
_exptl_absorpt_correction_type multi-scan
_exptl_absorpt_process_details '(SADABS; Sheldrick, 2007)'
_exptl_crystal_density_diffrn 1.456
_exptl_crystal_F_000 1504
_exptl_crystal_size_max 0.12
_exptl_crystal_size_mid 0.12
_exptl_crystal_size_min 0.04
_refine_diff_density_max 0.793
_refine_diff_density_min -0.496
_refine_diff_density_rms 0.065
_refine_ls_abs_structure_details 'Flack H D (1983), Acta Cryst. A39, 876-881'
_refine_ls_abs_structure_Flack 0.505(3)
_refine_ls_extinction_method none
_refine_ls_goodness_of_fit_ref 1.058
_refine_ls_hydrogen_treatment constr
_refine_ls_matrix_type full
_refine_ls_number_parameters 311
_refine_ls_number_reflns 7880
_refine_ls_number_restraints 16
_refine_ls_restrained_S_all 1.062
_refine_ls_R_factor_all 0.0182
_refine_ls_R_factor_gt 0.0156
_refine_ls_shift/su_max 0.004
_refine_ls_shift/su_mean 0.000
_refine_ls_structure_factor_coef Fsqd
_refine_ls_weighting_details 'calc w=1/[\s^2^(Fo^2^)+(0.0182P)^2^+1.3376P] where P=(Fo^2^+2Fc^2^)/3'
_refine_ls_weighting_scheme calc
_refine_ls_wR_factor_gt 0.0356
_refine_ls_wR_factor_ref 0.0366
_reflns_number_gt 7563
_reflns_number_total 7880
_reflns_threshold_expression >2sigma(I)
_cod_data_source_file ja406610r_si_002_1.cif
_cod_data_source_block 4389
_cod_original_sg_symbol_H-M 'P 21 21 21 '
_cod_database_code 4120739

loop_
_symmetry_equiv_pos_as_xyz
'x, y, z'
'x+1/2, -y+1/2, -z'
'-x, y+1/2, -z+1/2'
'-x+1/2, -y, z+1/2'

loop_
_atom_site_label
_atom_site_type_symbol
_atom_site_fract_x
_atom_site_fract_y
_atom_site_fract_z
_atom_site_U_iso_or_equiv
_atom_site_adp_type
_atom_site_occupancy
_atom_site_symmetry_multiplicity
_atom_site_calc_flag
_atom_site_refinement_flags
_atom_site_disorder_assembly
_atom_site_disorder_group
U1 U 0.719355(7) 0.556537(7) 0.379961(4) 0.02234(3) Uani 1 1 d D . .
Si1 Si 0.66280(7) 0.29917(6) 0.42882(4) 0.03046(17) Uani 1 1 d . . .
Si2 Si 0.62578(8) 0.47694(7) 0.51484(4) 0.03506(19) Uani 1 1 d . A .
Si3 Si 1.00175(6) 0.50168(6) 0.37109(4) 0.02984(17) Uani 1 1 d . A .
Si4 Si 0.88505(7) 0.54163(6) 0.25600(3) 0.03263(17) Uani 1 1 d . A .
Si5 Si 0.46938(8) 0.68831(7) 0.35408(5) 0.0467(2) Uani 1 1 d . A .
Si6 Si 0.67749(8) 0.82605(6) 0.36418(4) 0.0408(2) Uani 1 1 d . A .
O1 O 0.7954(3) 0.6261(2) 0.43562(13) 0.0262(6) Uani 0.75 1 d PDU A 1
C19 C 0.6203(5) 0.4627(4) 0.3081(3) 0.0326(11) Uani 0.75 1 d PDU A 1
H19a H 0.6725 0.4255 0.2835 0.049 Uiso 0.75 1 calc PR A 1
H19b H 0.5771 0.5116 0.2851 0.049 Uiso 0.75 1 calc PR A 1
H19c H 0.5707 0.4124 0.3264 0.049 Uiso 0.75 1 calc PR A 1
O1' O 0.6493(10) 0.4876(9) 0.3218(5) 0.033(2) Uani 0.25 1 d PDU A 2
C19' C 0.8145(14) 0.6550(11) 0.4518(6) 0.030(2) Uani 0.25 1 d PDU A 2
H19a' H 0.8118 0.6173 0.4882 0.045 Uiso 0.25 1 calc PR A 2
H19b' H 0.7791 0.7232 0.4563 0.045 Uiso 0.25 1 calc PR A 2
H19c' H 0.8915 0.6647 0.4403 0.045 Uiso 0.25 1 calc PR A 2
N1 N 0.66296(18) 0.43558(19) 0.44442(9) 0.0260(4) Uani 1 1 d . A .
N2 N 0.87843(18) 0.52931(16) 0.33186(9) 0.0244(5) Uani 1 1 d . A .
N3 N 0.61511(19) 0.70074(17) 0.36401(10) 0.0299(5) Uani 1 1 d . A .
C1 C 0.7597(2) 0.2659(2) 0.36671(13) 0.0380(7) Uani 1 1 d . A .
H1a H 0.7183 0.2672 0.3308 0.057 Uiso 1 1 calc R . .
H1b H 0.7908 0.1962 0.3726 0.057 Uiso 1 1 calc R . .
H1c H 0.8194 0.3172 0.3651 0.057 Uiso 1 1 calc R . .
C2 C 0.5191(3) 0.2496(3) 0.40973(18) 0.0525(9) Uani 1 1 d . A .
H2a H 0.4703 0.2573 0.4428 0.079 Uiso 1 1 calc R . .
H2b H 0.5234 0.1759 0.3989 0.079 Uiso 1 1 calc R . .
H2c H 0.4899 0.2902 0.3777 0.079 Uiso 1 1 calc R . .
C3 C 0.7161(3) 0.2195(2) 0.49194(14) 0.0444(7) Uani 1 1 d . A .
H3a H 0.7923 0.2398 0.5004 0.067 Uiso 1 1 calc R . .
H3b H 0.7137 0.1451 0.4823 0.067 Uiso 1 1 calc R . .
H3c H 0.6698 0.2326 0.5255 0.067 Uiso 1 1 calc R . .
C4 C 0.4981(4) 0.4059(3) 0.54199(18) 0.0603(11) Uani 1 1 d . . .
H4a H 0.4373 0.4158 0.5149 0.090 Uiso 1 1 calc R A .
H4b H 0.4770 0.4341 0.5793 0.090 Uiso 1 1 calc R . .
H4c H 0.5142 0.3313 0.5457 0.090 Uiso 1 1 calc R . .
C5 C 0.7444(3) 0.4572(3) 0.56703(13) 0.0527(9) Uani 1 1 d . . .
H5a H 0.7540 0.3826 0.5745 0.079 Uiso 1 1 calc R A .
H5b H 0.7279 0.4933 0.6029 0.079 Uiso 1 1 calc R . .
H5c H 0.8123 0.4856 0.5505 0.079 Uiso 1 1 calc R . .
C6 C 0.5846(4) 0.6209(3) 0.51713(16) 0.0542(10) Uani 1 1 d . . .
H6a H 0.6503 0.6644 0.5124 0.081 Uiso 1 1 calc R A .
H6b H 0.5498 0.6365 0.5540 0.081 Uiso 1 1 calc R . .
H6c H 0.5324 0.6356 0.4862 0.081 Uiso 1 1 calc R . .
C7 C 0.9689(3) 0.4433(3) 0.44449(14) 0.0474(8) Uani 1 1 d . . .
H7a H 0.9300 0.4952 0.4678 0.071 Uiso 1 1 calc R A .
H7b H 1.0376 0.4234 0.4636 0.071 Uiso 1 1 calc R . .
H7c H 0.9222 0.3816 0.4397 0.071 Uiso 1 1 calc R . .
C8 C 1.0863(3) 0.6247(3) 0.3834(2) 0.0553(9) Uani 1 1 d . . .
H8a H 1.1078 0.6545 0.3465 0.083 Uiso 1 1 calc R A .
H8b H 1.1526 0.6073 0.4054 0.083 Uiso 1 1 calc R . .
H8c H 1.0421 0.6755 0.4047 0.083 Uiso 1 1 calc R . .
C9 C 1.0919(3) 0.3995(3) 0.33467(17) 0.0519(9) Uani 1 1 d . . .
H9a H 1.0523 0.3330 0.3332 0.078 Uiso 1 1 calc R A .
H9b H 1.1604 0.3907 0.3564 0.078 Uiso 1 1 calc R . .
H9c H 1.1094 0.4224 0.2958 0.078 Uiso 1 1 calc R . .
C10 C 0.8779(3) 0.4080(3) 0.21951(14) 0.0465(9) Uani 1 1 d . . .
H10a H 0.9394 0.3646 0.2327 0.070 Uiso 1 1 calc R A .
H10b H 0.8828 0.4170 0.1780 0.070 Uiso 1 1 calc R . .
H10c H 0.8080 0.3740 0.2292 0.070 Uiso 1 1 calc R . .
C11 C 0.7671(4) 0.6265(3) 0.22831(13) 0.0507(9) Uani 1 1 d . . .
H11a H 0.7146 0.5831 0.2072 0.076 Uiso 1 1 calc R A .
H11b H 0.7967 0.6804 0.2029 0.076 Uiso 1 1 calc R . .
H11c H 0.7295 0.6596 0.2606 0.076 Uiso 1 1 calc R . .
C12 C 1.0175(4) 0.6078(3) 0.23137(17) 0.0553(10) Uani 1 1 d . . .
H12a H 1.0242 0.6761 0.2499 0.083 Uiso 1 1 calc R A .
H12b H 1.0156 0.6170 0.1898 0.083 Uiso 1 1 calc R . .
H12c H 1.0809 0.5644 0.2417 0.083 Uiso 1 1 calc R . .
C13 C 0.4154(3) 0.5590(3) 0.38382(19) 0.0593(9) Uani 1 1 d . . .
H13a H 0.4777 0.5157 0.3960 0.089 Uiso 1 1 calc R A .
H13b H 0.3738 0.5224 0.3541 0.089 Uiso 1 1 calc R . .
H13c H 0.3672 0.5727 0.4166 0.089 Uiso 1 1 calc R . .
C14 C 0.3907(3) 0.7935(3) 0.3948(3) 0.0864(18) Uani 1 1 d . . .
H14a H 0.4079 0.7883 0.4356 0.130 Uiso 1 1 calc R A .
H14b H 0.3114 0.7838 0.3890 0.130 Uiso 1 1 calc R . .
H14c H 0.4126 0.8623 0.3806 0.130 Uiso 1 1 calc R . .
C15 C 0.4282(4) 0.6971(4) 0.2762(2) 0.0779(14) Uani 1 1 d . . .
H15a H 0.4448 0.7670 0.2617 0.117 Uiso 1 1 calc R A .
H15b H 0.3490 0.6835 0.2725 0.117 Uiso 1 1 calc R . .
H15c H 0.4695 0.6453 0.2541 0.117 Uiso 1 1 calc R . .
C16 C 0.6662(5) 0.8898(4) 0.4372(2) 0.0876(17) Uani 1 1 d . . .
H16a H 0.5889 0.9063 0.4452 0.131 Uiso 1 1 calc R A .
H16b H 0.7098 0.9542 0.4376 0.131 Uiso 1 1 calc R . .
H16c H 0.6943 0.8420 0.4664 0.131 Uiso 1 1 calc R . .
C17 C 0.8310(3) 0.8193(3) 0.34665(16) 0.0503(9) Uani 1 1 d . . .
H17a H 0.8683 0.7748 0.3746 0.075 Uiso 1 1 calc R A .
H17b H 0.8627 0.8896 0.3480 0.075 Uiso 1 1 calc R . .
H17c H 0.8409 0.7902 0.3083 0.075 Uiso 1 1 calc R . .
C18 C 0.6177(5) 0.9146(3) 0.3068(3) 0.0923(18) Uani 1 1 d . . .
H18a H 0.6322 0.8846 0.2690 0.138 Uiso 1 1 calc R A .
H18b H 0.6520 0.9836 0.3094 0.138 Uiso 1 1 calc R . .
H18c H 0.5379 0.9213 0.3124 0.138 Uiso 1 1 calc R . .

loop_
_atom_site_aniso_label
_atom_site_aniso_U_11
_atom_site_aniso_U_22
_atom_site_aniso_U_33
_atom_site_aniso_U_23
_atom_site_aniso_U_13
_atom_site_aniso_U_12
U1 0.02245(4) 0.02196(4) 0.02262(4) -0.00164(4) 0.00010(4) 0.00192(4)
Si1 0.0299(4) 0.0255(4) 0.0360(4) -0.0043(3) 0.0049(3) -0.0040(3)
Si2 0.0454(5) 0.0313(4) 0.0285(4) -0.0043(3) 0.0119(4) -0.0056(3)
Si3 0.0231(3) 0.0296(4) 0.0368(5) -0.0073(3) 0.0000(3) 0.0014(3)
Si4 0.0467(5) 0.0278(4) 0.0234(4) -0.0021(3) 0.0079(3) 0.0018(4)
Si5 0.0320(4) 0.0363(5) 0.0718(7) -0.0039(4) -0.0124(4) 0.0118(4)
Si6 0.0474(5) 0.0252(4) 0.0499(5) -0.0040(4) 0.0013(4) 0.0022(4)
O1 0.0327(17) 0.0237(16) 0.0221(16) -0.0053(10) -0.0006(13) 0.0008(13)
C19 0.030(3) 0.031(3) 0.037(3) -0.0005(19) -0.0121(18) -0.002(2)
O1' 0.034(5) 0.027(5) 0.037(5) 0.006(4) -0.004(4) -0.002(4)
C19' 0.038(5) 0.026(5) 0.028(5) -0.003(4) 0.002(4) -0.001(4)
N1 0.0279(11) 0.0250(11) 0.0252(10) -0.0024(10) 0.0040(9) -0.0018(11)
N2 0.0267(11) 0.0233(11) 0.0233(11) -0.0044(8) -0.0007(9) 0.0013(8)
N3 0.0347(12) 0.0272(11) 0.0276(12) -0.0032(9) -0.0024(10) 0.0078(9)
C1 0.0423(17) 0.0307(14) 0.0409(18) -0.0070(12) 0.0051(13) 0.0049(12)
C2 0.0371(18) 0.050(2) 0.070(2) -0.0195(18) 0.0036(17) -0.0124(16)
C3 0.0513(19) 0.0294(14) 0.0524(19) 0.0038(13) 0.0107(18) -0.0046(16)
C4 0.065(2) 0.056(2) 0.060(2) -0.0104(18) 0.037(2) -0.0152(19)
C5 0.078(3) 0.053(2) 0.0279(15) -0.0041(14) -0.0023(14) -0.0052(18)
C6 0.073(3) 0.0442(19) 0.045(2) -0.0100(16) 0.0208(19) 0.0073(19)
C7 0.0392(17) 0.060(2) 0.0427(17) 0.0057(19) -0.0107(13) 0.0097(19)
C8 0.0390(17) 0.0480(18) 0.079(3) -0.012(2) -0.012(2) -0.0095(15)
C9 0.042(2) 0.054(2) 0.060(2) -0.0132(17) 0.0015(17) 0.0149(16)
C10 0.073(2) 0.0380(17) 0.0287(16) -0.0099(13) 0.0022(16) 0.0000(16)
C11 0.075(3) 0.0487(18) 0.0285(15) 0.0020(13) -0.0008(17) 0.0130(19)
C12 0.073(3) 0.0430(19) 0.050(2) 0.0040(16) 0.0272(19) -0.0077(18)
C13 0.0268(14) 0.058(2) 0.093(3) 0.006(3) -0.0005(17) 0.0018(16)
C14 0.044(2) 0.059(2) 0.156(5) -0.022(3) 0.013(3) 0.0217(19)
C15 0.073(3) 0.073(3) 0.088(3) 0.015(2) -0.045(3) 0.000(2)
C16 0.107(4) 0.067(3) 0.089(3) -0.050(3) 0.035(3) -0.036(3)
C17 0.057(2) 0.0379(18) 0.056(2) 0.0047(16) 0.0128(18) -0.0043(17)
C18 0.088(4) 0.043(2) 0.146(5) 0.038(3) -0.027(3) 0.004(2)

loop_
_atom_type_symbol
_atom_type_description
_atom_type_scat_dispersion_real
_atom_type_scat_dispersion_imag
_atom_type_scat_source
C C 0.0033 0.0016 'International Tables Vol C Tables 4.2.6.8 and 6.1.1.4'
H H 0.0000 0.0000 'International Tables Vol C Tables 4.2.6.8 and 6.1.1.4'
N N 0.0061 0.0033 'International Tables Vol C Tables 4.2.6.8 and 6.1.1.4'
O O 0.0106 0.0060 'International Tables Vol C Tables 4.2.6.8 and 6.1.1.4'
Si Si 0.0817 0.0704 'International Tables Vol C Tables 4.2.6.8 and 6.1.1.4'
U U -9.6767 9.6646 'International Tables Vol C Tables 4.2.6.8 and 6.1.1.4'

loop_
_geom_angle_atom_site_label_1
_geom_angle_atom_site_label_2
_geom_angle_atom_site_label_3
_geom_angle
O1 U1 O1' 177.1(4)
O1 U1 N2 89.99(12)
O1' U1 N2 87.2(4)
O1 U1 N1 90.68(12)
O1' U1 N1 91.4(4)
N2 U1 N1 118.86(8)
O1 U1 N3 90.04(12)
O1' U1 N3 90.7(4)
N2 U1 N3 121.27(8)
N1 U1 N3 119.87(8)
O1 U1 C19 178.95(18)
O1' U1 C19 3.4(5)
N2 U1 C19 90.05(16)
N1 U1 C19 88.38(16)
N3 U1 C19 90.84(16)
O1 U1 C19' 2.6(5)
O1' U1 C19' 176.4(6)
N2 U1 C19' 91.1(4)
N1 U1 C19' 92.2(4)
N3 U1 C19' 87.4(4)
C19 U1 C19' 178.2(4)
O1 U1 Si3 69.34(10)
O1' U1 Si3 108.2(4)
N2 U1 Si3 26.50(6)
N1 U1 Si3 101.35(6)
N3 U1 Si3 134.28(6)
C19 U1 Si3 110.39(15)
C19' U1 Si3 71.1(4)
O1 U1 Si2 70.35(11)
O1' U1 Si2 112.2(4)
N2 U1 Si2 132.81(6)
N1 U1 Si2 26.49(6)
N3 U1 Si2 101.82(6)
C19 U1 Si2 108.89(16)
C19' U1 Si2 71.2(4)
Si3 U1 Si2 108.14(2)
O1 U1 Si6 70.60(10)
O1' U1 Si6 109.2(4)
N2 U1 Si6 102.88(6)
N1 U1 Si6 134.33(6)
N3 U1 Si6 25.99(6)
C19 U1 Si6 110.41(15)
C19' U1 Si6 68.0(4)
Si3 U1 Si6 109.44(2)
Si2 U1 Si6 109.53(2)
O1 U1 Si5 108.81(10)
O1' U1 Si5 72.8(4)
N2 U1 Si5 136.29(6)
N1 U1 Si5 100.53(6)
N3 U1 Si5 26.13(6)
C19 U1 Si5 71.84(15)
C19' U1 Si5 106.4(4)
Si3 U1 Si5 158.06(2)
Si2 U1 Si5 90.91(3)
Si6 U1 Si5 52.10(2)
O1 U1 Si4 108.94(11)
O1' U1 Si4 68.1(4)
N2 U1 Si4 25.54(6)
N1 U1 Si4 132.85(6)
N3 U1 Si4 103.05(6)
C19 U1 Si4 71.42(16)
C19' U1 Si4 109.3(4)
Si3 U1 Si4 52.01(2)
Si2 U1 Si4 155.13(2)
Si6 U1 Si4 92.82(2)
Si5 U1 Si4 111.97(2)
N1 Si1 C2 112.01(14)
N1 Si1 C3 111.45(12)
C2 Si1 C3 108.20(17)
N1 Si1 C1 111.86(12)
C2 Si1 C1 107.94(15)
C3 Si1 C1 105.05(15)
N1 Si2 C5 111.17(14)
N1 Si2 C4 111.73(15)
C5 Si2 C4 109.69(19)
N1 Si2 C6 112.19(15)
C5 Si2 C6 107.91(18)
C4 Si2 C6 103.85(18)
N1 Si2 U1 34.45(8)
C5 Si2 U1 111.81(12)
C4 Si2 U1 134.61(15)
C6 Si2 U1 80.15(11)
N2 Si3 C8 111.34(14)
N2 Si3 C9 112.69(14)
C8 Si3 C9 109.13(17)
N2 Si3 C7 111.30(12)
C8 Si3 C7 107.44(19)
C9 Si3 C7 104.59(17)
N2 Si3 U1 34.29(7)
C8 Si3 U1 110.58(11)
C9 Si3 U1 136.47(12)
C7 Si3 U1 79.74(10)
N2 Si4 C12 112.22(16)
N2 Si4 C11 110.73(13)
C12 Si4 C11 105.95(18)
N2 Si4 C10 111.23(13)
C12 Si4 C10 107.54(17)
C11 Si4 C10 108.94(17)
N2 Si4 U1 33.12(7)
C12 Si4 U1 134.69(13)
C11 Si4 U1 79.73(11)
C10 Si4 U1 112.85(12)
N3 Si5 C15 112.34(19)
N3 Si5 C14 111.48(17)
C15 Si5 C14 107.9(2)
N3 Si5 C13 111.57(13)
C15 Si5 C13 108.2(2)
C14 Si5 C13 105.1(2)
N3 Si5 U1 33.97(7)
C15 Si5 U1 114.89(16)
C14 Si5 U1 133.14(17)
C13 Si5 U1 79.40(10)
N3 Si6 C16 111.17(17)
N3 Si6 C18 112.10(18)
C16 Si6 C18 110.5(3)
N3 Si6 C17 111.97(14)
C16 Si6 C17 106.4(2)
C18 Si6 C17 104.3(2)
N3 Si6 U1 34.07(8)
C16 Si6 U1 109.85(17)
C18 Si6 U1 135.79(17)
C17 Si6 U1 80.62(11)
Si1 N1 Si2 118.56(13)
Si1 N1 U1 122.26(11)
Si2 N1 U1 119.06(12)
Si4 N2 Si3 119.35(13)
Si4 N2 U1 121.35(12)
Si3 N2 U1 119.22(11)
Si6 N3 Si5 120.10(13)
Si6 N3 U1 119.95(12)
Si5 N3 U1 119.91(12)

loop_
_geom_bond_atom_site_label_1
_geom_bond_atom_site_label_2
_geom_bond_distance
U1 O1 1.791(3)
U1 O1' 1.795(7)
U1 N2 2.215(2)
U1 N1 2.223(2)
U1 N3 2.225(2)
U1 C19 2.343(4)
U1 C19' 2.350(8)
U1 Si3 3.4319(8)
U1 Si2 3.4352(9)
U1 Si6 3.4417(9)
U1 Si5 3.4522(9)
U1 Si4 3.4628(8)
Si1 N1 1.751(2)
Si1 C2 1.869(3)
Si1 C3 1.870(3)
Si1 C1 1.879(3)
Si2 N1 1.753(2)
Si2 C5 1.865(4)
Si2 C4 1.868(4)
Si2 C6 1.875(3)
Si3 N2 1.754(2)
Si3 C8 1.865(3)
Si3 C9 1.869(3)
Si3 C7 1.877(3)
Si4 N2 1.748(2)
Si4 C12 1.868(4)
Si4 C11 1.872(4)
Si4 C10 1.878(3)
Si5 N3 1.754(3)
Si5 C15 1.855(4)
Si5 C14 1.868(4)
Si5 C13 1.875(4)
Si6 N3 1.740(2)
Si6 C16 1.861(4)
Si6 C18 1.864(4)
Si6 C17 1.870(4)
